data_1515085
loop_
_publ_author_name
'Ogborn, Joseph M.'
'Collings, Ines E.'
'Moggach, Stephen A.'
'Thompson, Amber L.'
'Goodwin, Andrew L.'

_publ_section_title
;
 Supramolecular mechanics in a metal--organic framework
;
_journal_issue 10
_journal_name_full 'Chemical Science'
_journal_page_first 3011
_journal_paper_doi 10.1039/c2sc20596c
_journal_volume 3
_journal_year 2012
_chemical_formula_moiety 'C4 H5 Ag1 N2'
_chemical_formula_sum 'C4 H5 Ag N2'
_chemical_formula_weight 188.97
_chemical_melting_point ?
_space_group_IT_number 14
_symmetry_cell_setting monoclinic
_symmetry_space_group_name_Hall '-P 2yn'
_symmetry_space_group_name_H-M 'P 1 21/n 1'
_atom_sites_solution_hydrogens difmap
_atom_sites_solution_primary other
_audit_creation_date 12-01-05
_audit_creation_method CRYSTALS_ver_14.23
_cell_angle_alpha 90
_cell_angle_beta 92.670(3)
_cell_angle_gamma 90
_cell_formula_units_Z 4
_cell_length_a 7.7899(6)
_cell_length_b 5.9402(4)
_cell_length_c 10.9075(10)
_cell_measurement_reflns_used 1084
_cell_measurement_temperature 200
_cell_measurement_theta_max 27
_cell_measurement_theta_min 3
_cell_volume 504.18(7)
_computing_cell_refinement 'DENZO/SCALEPACK (Otwinowski & Minor, 1997)'
_computing_data_collection 'COLLECT (Nonius, 2001).'
_computing_data_reduction 'DENZO/SCALEPACK (Otwinowski & Minor, 1997)'
_computing_molecular_graphics 'CAMERON (Watkin et al., 1996)'
_computing_publication_material 'CRYSTALS (Betteridge et al., 2003)'
_computing_structure_refinement 'CRYSTALS (Betteridge et al., 2003)'
_computing_structure_solution 'Refinement of known model'
_diffrn_ambient_temperature 200
_diffrn_measured_fraction_theta_full 0.993
_diffrn_measured_fraction_theta_max 0.986
_diffrn_measurement_device Area
_diffrn_measurement_device_type 'Nonius KappaCCD'
_diffrn_measurement_method \w
_diffrn_radiation_monochromator graphite
_diffrn_radiation_type 'Mo K\a'
_diffrn_radiation_wavelength 0.71073
_diffrn_reflns_av_R_equivalents 0.022
_diffrn_reflns_limit_h_max 10
_diffrn_reflns_limit_h_min -10
_diffrn_reflns_limit_k_max 7
_diffrn_reflns_limit_k_min -7
_diffrn_reflns_limit_l_max 14
_diffrn_reflns_limit_l_min -14
_diffrn_reflns_number 3980
_diffrn_reflns_theta_full 25.302
_diffrn_reflns_theta_max 27.502
_diffrn_reflns_theta_min 3.145
_diffrn_standards_number 0
_exptl_absorpt_coefficient_mu 3.846
_exptl_absorpt_correction_T_max 0.89
_exptl_absorpt_correction_T_min 0.84
_exptl_absorpt_correction_type multi-scan
_exptl_absorpt_process_details 'DENZO/SCALEPACK (Otwinowski & Minor, 1997)'
_exptl_crystal_colour clear_pale_colourless
_exptl_crystal_density_diffrn 2.489
_exptl_crystal_density_meas ?
_exptl_crystal_density_method 'not measured'
_exptl_crystal_description plate
_exptl_crystal_F_000 360
_exptl_crystal_size_max 0.120
_exptl_crystal_size_mid 0.100
_exptl_crystal_size_min 0.030
_refine_diff_density_max 1.13
_refine_diff_density_min -1.20
_refine_ls_extinction_coef 9.9(10)
_refine_ls_extinction_method 'Larson (1970), Equation 22'
_refine_ls_goodness_of_fit_ref 1.0074
_refine_ls_hydrogen_treatment constr
_refine_ls_matrix_type full
_refine_ls_number_parameters 68
_refine_ls_number_reflns 1143
_refine_ls_number_restraints 0
_refine_ls_R_factor_all 0.0615
_refine_ls_R_factor_gt 0.0253
_refine_ls_shift/su_max 0.0000438
_refine_ls_shift/su_mean 0.0000077
_refine_ls_structure_factor_coef Fsqd
_refine_ls_weighting_details
;
Method, part 1, Chebychev polynomial, (Watkin, 1994, Prince, 1982)
[weight] = 1.0/[A~0~*T~0~(x)+A~1~*T~1~(x) ... +A~n-1~]*T~n-1~(x)]
where A~i~ are the Chebychev coefficients listed below and x= Fcalc/Fmax
Method = Robust Weighting (Prince, 1982)
W = [weight] * [1-(deltaF/6*sigmaF)^2^]^2^
A~i~ are:
9.30 13.4 6.58 1.73
;
_refine_ls_weighting_scheme calc
_refine_ls_wR_factor_all 0.0843
_refine_ls_wR_factor_gt 0.0538
_refine_ls_wR_factor_ref 0.0843
_reflns_limit_h_max 10
_reflns_limit_h_min -10
_reflns_limit_k_max 7
_reflns_limit_k_min 0
_reflns_limit_l_max 14
_reflns_limit_l_min 0
_reflns_number_gt 626
_reflns_number_total 1147
_reflns_threshold_expression I>2.0\s(I)
_oxford_diffrn_Wilson_B_factor 1.84
_oxford_diffrn_Wilson_scale 17.21
_oxford_refine_ls_r_factor_ref 0.0615
_oxford_refine_ls_scale 0.2555(5)
_oxford_reflns_number_all 1143
_oxford_reflns_threshold_expression_ref I>-3.0\s(I)
_oxford_structure_analysis_title 017jmo11
_cod_data_source_file c2sc20596c.txt
_cod_data_source_block 200K
_cod_depositor_comments
;
The following automatic conversions were performed:

'_chemical_melting_point' value 'not measured' was changed to '?' -
the value is undefined or not given.

'_symmetry_cell_setting' value
'Monoclinic' changed to 'monoclinic' according to
/usr/data/users/saulius/automatic-downloads/retrospective/RSC/lib/dictionaries/cif_core.dic
dictionary named 'cif_core.dic' version 2.4.2 from
2011-04-26.

'_atom_sites_solution_primary' value 'Other' changed to
'other' according to
/usr/data/users/saulius/automatic-downloads/retrospective/RSC/lib/dictionaries/cif_core.dic
dictionary named 'cif_core.dic' version 2.4.2 from 2011-04-26.

Automatic conversion script
Id: cif_fix_values 2281 2013-09-26 08:29:07Z andrius 

The following automatic conversions were performed:

'_exptl_crystal_density_meas' value 'not measured' was changed to '?'
- the value is perceived as not measured.

Automatic conversion script
Id: cif_fix_values 3008 2015-01-20 13:52:24Z robertas 
;
_cod_original_sg_symbol_H-M 'P 1 21/n 1 '
_cod_original_formula_sum 'C4 H5 Ag1 N2'
_cod_database_code 1515085

loop_
_symmetry_equiv_pos_as_xyz
x,y,z
-x,-y,-z
-x+1/2,y+1/2,-z+1/2
x+1/2,-y+1/2,z+1/2

loop_
_atom_site_label
_atom_site_type_symbol
_atom_site_fract_x
_atom_site_fract_y
_atom_site_fract_z
_atom_site_U_iso_or_equiv
_atom_site_occupancy
_atom_site_adp_type
_atom_site_refinement_flags_posn
Ag1 Ag 0.5000 0.5000 0.5000 0.0248 1.0000 Uani S
Ag2 Ag 0.5000 1.0000 1.0000 0.0262 1.0000 Uani S
C1 C 0.3775(9) 0.9503(12) 0.6848(6) 0.0308 1.0000 Uani .
C2 C 0.4794(7) 0.7644(11) 0.7440(5) 0.0211 1.0000 Uani .
C3 C 0.6171(7) 0.4491(12) 0.7719(5) 0.0252 1.0000 Uani .
C4 C 0.6141(8) 0.5569(12) 0.8806(5) 0.0274 1.0000 Uani .
N1 N 0.5313(6) 0.5800(9) 0.6848(4) 0.0198 1.0000 Uani .
N2 N 0.5288(7) 0.7573(10) 0.8647(4) 0.0230 1.0000 Uani .
H13 H 0.3760 1.0765 0.7379 0.0447 1.0000 Uiso R
H12 H 0.4273 0.9939 0.6107 0.0448 1.0000 Uiso R
H11 H 0.2632 0.8997 0.6667 0.0454 1.0000 Uiso R
H31 H 0.6685 0.3118 0.7575 0.0290 1.0000 Uiso R
H41 H 0.6621 0.5038 0.9540 0.0319 1.0000 Uiso R

loop_
_atom_site_aniso_label
_atom_site_aniso_U_11
_atom_site_aniso_U_22
_atom_site_aniso_U_33
_atom_site_aniso_U_23
_atom_site_aniso_U_13
_atom_site_aniso_U_12
Ag1 0.0368(4) 0.0247(4) 0.0129(3) -0.0066(2) 0.0018(2) -0.0013(3)
Ag2 0.0386(4) 0.0257(4) 0.0147(3) -0.0088(2) 0.0039(2) -0.0021(3)
C1 0.038(4) 0.023(3) 0.032(3) 0.000(3) 0.002(3) 0.003(3)
C2 0.025(3) 0.025(3) 0.014(2) -0.004(2) 0.003(2) -0.010(3)
C3 0.022(3) 0.027(3) 0.027(3) 0.004(3) 0.005(2) 0.003(3)
C4 0.031(3) 0.033(4) 0.017(3) 0.004(3) -0.003(2) 0.001(3)
N1 0.024(2) 0.023(2) 0.013(2) -0.006(2) 0.0027(17) 0.005(2)
N2 0.030(3) 0.026(3) 0.012(2) -0.0046(19) 0.0022(18) -0.003(2)

loop_
_atom_type_symbol
_atom_type_scat_dispersion_real
_atom_type_scat_dispersion_imag
_atom_type_scat_Cromer_Mann_a1
_atom_type_scat_Cromer_Mann_b1
_atom_type_scat_Cromer_Mann_a2
_atom_type_scat_Cromer_Mann_b2
_atom_type_scat_Cromer_Mann_a3
_atom_type_scat_Cromer_Mann_b3
_atom_type_scat_Cromer_Mann_a4
_atom_type_scat_Cromer_Mann_b4
_atom_type_scat_Cromer_Mann_c
_atom_type_scat_source
C 0.0033 0.0016 2.3100 20.8439 1.0200 10.2075 1.5886 0.5687 0.8650 51.6512 0.2156 'International Tables Vol C 4.2.6.8 and 6.1.1.4'
H 0.0000 0.0000 0.4930 10.5109 0.3229 26.1257 0.1402 3.1424 0.0408 57.7998 0.0030 'International Tables Vol C 4.2.6.8 and 6.1.1.4'
Ag -0.8971 1.1015 19.2808 0.6446 16.6885 7.4726 4.8045 24.6605 1.0463 99.8156 5.1790 'International Tables Vol C 4.2.6.8 and 6.1.1.4'
N 0.0061 0.0033 12.2126 0.0057 3.1322 9.8933 2.0125 28.9975 1.1663 0.5826 -11.5290 'International Tables Vol C 4.2.6.8 and 6.1.1.4'

loop_
_geom_angle_atom_site_label_1
_geom_angle_site_symmetry_1
_geom_angle_atom_site_label_2
_geom_angle_atom_site_label_3
_geom_angle
_geom_angle_publ_flag
N1 2_666 Ag1 N1 179.994 yes
N2 2_677 Ag2 N2 179.994 yes
C2 . C1 H13 110.0 no
C2 . C1 H12 109.9 no
H13 . C1 H12 108.8 no
C2 . C1 H11 109.3 no
H13 . C1 H11 109.8 no
H12 . C1 H11 109.0 no
C1 . C2 N1 124.2(5) yes
C1 . C2 N2 124.5(6) yes
N1 . C2 N2 111.3(6) yes
C4 . C3 N1 108.1(6) yes
C4 . C3 H31 126.4 no
N1 . C3 H31 125.5 no
C3 . C4 N2 109.2(5) yes
C3 . C4 H41 125.3 no
N2 . C4 H41 125.5 no
C3 . N1 C2 106.0(5) yes
C3 . N1 Ag1 124.9(4) yes
C2 . N1 Ag1 129.0(4) yes
C4 . N2 C2 105.3(5) yes
C4 . N2 Ag2 125.4(4) yes
C2 . N2 Ag2 129.2(5) yes

loop_
_geom_bond_atom_site_label_1
_geom_bond_atom_site_label_2
_geom_bond_site_symmetry_2
_geom_bond_distance
_geom_bond_publ_flag
Ag1 N1 2_666 2.074(4) yes
Ag1 N1 . 2.074(4) yes
Ag2 N2 2_677 2.083(5) yes
Ag2 N2 . 2.083(5) yes
C1 C2 . 1.490(9) yes
C1 H13 . 0.947 no
C1 H12 . 0.948 no
C1 H11 . 0.952 no
C2 N1 . 1.344(8) yes
C2 N2 . 1.355(6) yes
C3 C4 . 1.348(8) yes
C3 N1 . 1.377(7) yes
C3 H31 . 0.925 no
C4 N2 . 1.371(9) yes
C4 H41 . 0.924 no
